data_4109753
loop_
_publ_author_name
'Joshua N. Payette'
'Hisashi Yamamoto'

_publ_section_title
;
 Regioselective and Asymmetric Diels-Alder Reaction of 1- and
 2-Substituted Cyclopentadienes Catalyzed by a Br\/onsted Acid Activated
 Chiral Oxazaborolidine
;
_journal_name_full 'Journal of the American Chemical Society'
_journal_page_first 9536
_journal_page_last 9537
_journal_paper_doi 10.1021/ja0735958
_journal_volume 129
_journal_year 2007
_chemical_formula_sum 'C16 H17 Br O3'
_chemical_formula_weight 337.21
_chemical_name_systematic
; 
 ? 
;
_space_group_IT_number 19
_symmetry_cell_setting orthorhombic
_symmetry_space_group_name_Hall 'P 2ac 2ab'
_symmetry_space_group_name_H-M 'P 21 21 21'
_atom_sites_solution_hydrogens geom
_atom_sites_solution_primary direct
_atom_sites_solution_secondary difmap
_audit_creation_method SHELXL-97
_cell_angle_alpha 90.00
_cell_angle_beta 90.00
_cell_angle_gamma 90.00
_cell_formula_units_Z 4
_cell_length_a 6.5293(16)
_cell_length_b 8.022(2)
_cell_length_c 27.132(7)
_cell_measurement_temperature 100(2)
_cell_volume 1421.1(6)
_computing_structure_refinement 'SHELXL-97 (Sheldrick, 1997)'
_computing_structure_solution 'SHELXS-97 (Sheldrick, 1990)'
_diffrn_ambient_temperature 100(2)
_diffrn_measured_fraction_theta_full 0.973
_diffrn_measured_fraction_theta_max 0.973
_diffrn_radiation_monochromator graphite
_diffrn_radiation_source 'fine-focus sealed tube'
_diffrn_radiation_type MoK\a
_diffrn_radiation_wavelength 0.71073
_diffrn_reflns_av_R_equivalents 0.0534
_diffrn_reflns_av_sigmaI/netI 0.0643
_diffrn_reflns_limit_h_max 8
_diffrn_reflns_limit_h_min -8
_diffrn_reflns_limit_k_max 10
_diffrn_reflns_limit_k_min -10
_diffrn_reflns_limit_l_max 35
_diffrn_reflns_limit_l_min -35
_diffrn_reflns_number 16691
_diffrn_reflns_theta_full 28.31
_diffrn_reflns_theta_max 28.31
_diffrn_reflns_theta_min 1.50
_exptl_absorpt_coefficient_mu 2.897
_exptl_absorpt_correction_T_max 0.9181
_exptl_absorpt_correction_T_min 0.3904
_exptl_crystal_density_diffrn 1.576
_exptl_crystal_F_000 688
_exptl_crystal_size_max 0.40
_exptl_crystal_size_mid 0.08
_exptl_crystal_size_min 0.03
_refine_diff_density_max 0.489
_refine_diff_density_min -0.313
_refine_diff_density_rms 0.070
_refine_ls_abs_structure_details 'Flack H D (1983), Acta Cryst. A39, 876-881'
_refine_ls_abs_structure_Flack 0.005(9)
_refine_ls_extinction_method none
_refine_ls_goodness_of_fit_ref 0.886
_refine_ls_hydrogen_treatment mixed
_refine_ls_matrix_type full
_refine_ls_number_parameters 183
_refine_ls_number_reflns 3377
_refine_ls_number_restraints 0
_refine_ls_restrained_S_all 0.886
_refine_ls_R_factor_all 0.0439
_refine_ls_R_factor_gt 0.0319
_refine_ls_shift/su_max 0.004
_refine_ls_shift/su_mean 0.000
_refine_ls_structure_factor_coef Fsqd
_refine_ls_weighting_details 'calc w=1/[\s^2^(Fo^2^)+(0.0250P)^2^+0.0000P] where P=(Fo^2^+2Fc^2^)/3'
_refine_ls_weighting_scheme calc
_refine_ls_wR_factor_gt 0.0574
_refine_ls_wR_factor_ref 0.0592
_reflns_number_gt 2704
_reflns_number_total 3377
_reflns_threshold_expression >2sigma(I)
_cod_data_source_file ja0735958si20070523_111424.cif
_cod_data_source_block josh06s
_cod_original_cell_volume 1421.2(6)
_cod_database_code 4109753

loop_
_symmetry_equiv_pos_as_xyz
'x, y, z'
'-x+1/2, -y, z+1/2'
'-x, y+1/2, -z+1/2'
'x+1/2, -y+1/2, -z'

loop_
_atom_site_label
_atom_site_type_symbol
_atom_site_fract_x
_atom_site_fract_y
_atom_site_fract_z
_atom_site_U_iso_or_equiv
_atom_site_adp_type
_atom_site_occupancy
_atom_site_symmetry_multiplicity
_atom_site_calc_flag
_atom_site_refinement_flags
Br1 Br 0.55388(5) -0.04098(4) 1.038784(11) 0.02989(9) Uani 1 1 d .
C1 C 0.9627(4) -0.0532(4) 1.00917(10) 0.0280(7) Uani 1 1 d .
H1A H 1.0804 -0.0273 0.9900 0.034 Uiso 1 1 calc R
H1B H 0.9742 -0.1258 1.0367 0.034 Uiso 1 1 calc R
C2 C 0.7847(4) 0.0113(3) 0.99760(10) 0.0219(7) Uani 1 1 d .
C3 C 0.7426(4) 0.1273(3) 0.95545(10) 0.0206(6) Uani 1 1 d .
H3A H 0.8741 0.1775 0.9450 0.025 Uiso 1 1 calc R
H3B H 0.6544 0.2188 0.9677 0.025 Uiso 1 1 calc R
C4 C 0.6403(4) 0.0515(4) 0.91010(9) 0.0175(6) Uani 1 1 d .
C5 C 0.4117(4) 0.0048(3) 0.91237(9) 0.0200(7) Uani 1 1 d .
H5A H 0.3816 -0.0802 0.9378 0.024 Uiso 1 1 calc R
H5B H 0.3216 0.1029 0.9167 0.024 Uiso 1 1 calc R
C6 C 0.4051(4) -0.0660(4) 0.85985(10) 0.0227(7) Uani 1 1 d .
H6 H 0.2730 -0.1185 0.8495 0.027 Uiso 1 1 calc R
C7 C 0.5895(5) -0.1799(4) 0.86169(11) 0.0235(7) Uani 1 1 d .
H7 H 0.6047 -0.2825 0.8445 0.028 Uiso 1 1 calc R
C8 C 0.7253(5) -0.1112(4) 0.89142(10) 0.0217(7) Uani 1 1 d .
H8 H 0.8552 -0.1568 0.8997 0.026 Uiso 1 1 calc R
C9 C 0.5944(4) 0.3525(3) 0.87489(10) 0.0207(7) Uani 1 1 d .
H9A H 0.7035 0.3985 0.8956 0.031 Uiso 1 1 calc R
H9B H 0.4636 0.3593 0.8925 0.031 Uiso 1 1 calc R
H9C H 0.5854 0.4166 0.8442 0.031 Uiso 1 1 calc R
C10 C 0.6419(4) 0.1707(3) 0.86298(10) 0.0166(6) Uani 1 1 d .
C11 C 0.4709(4) 0.0936(3) 0.83071(9) 0.0189(6) Uani 1 1 d .
H11 H 0.3523 0.1723 0.8318 0.023 Uiso 1 1 calc R
C12 C 0.5128(4) 0.0577(4) 0.77729(10) 0.0217(7) Uani 1 1 d .
C13 C 0.7253(4) 0.0789(4) 0.75844(10) 0.0208(7) Uani 1 1 d .
C14 C 0.8813(4) 0.1253(3) 0.78786(10) 0.0178(6) Uani 1 1 d .
H14 H 1.0150 0.1307 0.7741 0.021 Uiso 1 1 calc R
C15 C 0.8550(5) 0.1678(3) 0.83988(10) 0.0196(7) Uani 1 1 d .
C16 C 0.9353(5) 0.0717(4) 0.68717(10) 0.0275(7) Uani 1 1 d .
H16A H 0.9770 0.1881 0.6916 0.041 Uiso 1 1 calc R
H16B H 0.9265 0.0463 0.6519 0.041 Uiso 1 1 calc R
H16C H 1.0365 -0.0017 0.7027 0.041 Uiso 1 1 calc R
O1 O 0.3777(3) 0.0115(3) 0.74998(7) 0.0394(7) Uani 1 1 d .
O2 O 1.0057(3) 0.2065(2) 0.86420(7) 0.0237(5) Uani 1 1 d .
O3 O 0.7377(3) 0.0458(3) 0.70986(6) 0.0241(5) Uani 1 1 d .

loop_
_atom_site_aniso_label
_atom_site_aniso_U_11
_atom_site_aniso_U_22
_atom_site_aniso_U_33
_atom_site_aniso_U_23
_atom_site_aniso_U_13
_atom_site_aniso_U_12
Br1 0.02988(16) 0.03784(17) 0.02195(14) 0.00343(16) 0.00528(15) 0.00008(17)
C1 0.0267(16) 0.0334(17) 0.0237(15) 0.0027(15) -0.0008(14) -0.0017(18)
C2 0.0269(16) 0.0229(19) 0.0158(14) -0.0030(12) -0.0007(13) -0.0030(13)
C3 0.0257(16) 0.0180(14) 0.0180(16) 0.0030(14) -0.0007(14) -0.0023(12)
C4 0.0197(14) 0.0148(14) 0.0180(14) -0.0003(14) -0.0034(11) 0.0032(14)
C5 0.0182(17) 0.0213(19) 0.0206(15) 0.0027(11) 0.0003(12) -0.0011(12)
C6 0.0170(16) 0.0280(18) 0.0231(15) -0.0009(14) 0.0006(12) -0.0080(14)
C7 0.0298(19) 0.0151(16) 0.0255(17) 0.0000(13) 0.0024(15) -0.0006(14)
C8 0.0258(17) 0.0202(16) 0.0190(16) 0.0019(13) -0.0002(14) -0.0007(14)
C9 0.0245(17) 0.0212(16) 0.0166(15) 0.0004(12) -0.0020(13) 0.0017(13)
C10 0.0177(15) 0.0155(16) 0.0168(15) -0.0010(12) 0.0016(13) 0.0024(12)
C11 0.0138(15) 0.0248(16) 0.0182(14) 0.0004(11) 0.0011(13) 0.0032(13)
C12 0.0179(16) 0.0266(17) 0.0205(14) 0.0005(14) 0.0004(12) 0.0007(14)
C13 0.0218(16) 0.0229(19) 0.0177(15) 0.0006(13) 0.0007(12) 0.0027(13)
C14 0.0139(15) 0.0205(15) 0.0190(15) -0.0019(13) 0.0035(12) -0.0014(12)
C15 0.0213(16) 0.0144(16) 0.0231(17) 0.0030(12) -0.0019(14) 0.0015(13)
C16 0.0205(15) 0.042(2) 0.0204(14) -0.0031(14) 0.0047(14) 0.0029(18)
O1 0.0187(11) 0.077(2) 0.0224(11) -0.0124(12) -0.0018(9) -0.0059(12)
O2 0.0161(12) 0.0330(12) 0.0222(11) -0.0032(9) -0.0021(9) -0.0031(9)
O3 0.0176(10) 0.0382(13) 0.0164(10) -0.0068(12) 0.0010(8) 0.0003(12)

loop_
_atom_type_symbol
_atom_type_description
_atom_type_scat_dispersion_real
_atom_type_scat_dispersion_imag
_atom_type_scat_source
C C 0.0033 0.0016 'International Tables Vol C Tables 4.2.6.8 and 6.1.1.4'
H H 0.0000 0.0000 'International Tables Vol C Tables 4.2.6.8 and 6.1.1.4'
Br Br -0.2901 2.4595 'International Tables Vol C Tables 4.2.6.8 and 6.1.1.4'
O O 0.0106 0.0060 'International Tables Vol C Tables 4.2.6.8 and 6.1.1.4'

loop_
_geom_angle_atom_site_label_1
_geom_angle_atom_site_label_2
_geom_angle_atom_site_label_3
_geom_angle
C1 C2 C3 126.2(3)
C1 C2 Br1 118.0(2)
C3 C2 Br1 115.8(2)
C2 C3 C4 116.6(2)
C8 C4 C3 117.1(2)
C8 C4 C5 99.2(2)
C3 C4 C5 119.2(2)
C8 C4 C10 104.3(2)
C3 C4 C10 113.8(2)
C5 C4 C10 100.6(2)
C6 C5 C4 94.6(2)
C7 C6 C5 99.8(2)
C7 C6 C11 107.0(2)
C5 C6 C11 99.1(2)
C8 C7 C6 107.6(3)
C7 C8 C4 108.7(3)
C15 C10 C9 106.7(2)
C15 C10 C11 114.8(2)
C9 C10 C11 110.8(2)
C15 C10 C4 109.0(2)
C9 C10 C4 113.7(2)
C11 C10 C4 102.0(2)
C12 C11 C10 119.4(2)
C12 C11 C6 112.4(2)
C10 C11 C6 103.9(2)
O1 C12 C13 120.3(2)
O1 C12 C11 121.1(2)
C13 C12 C11 118.6(2)
C14 C13 O3 126.1(3)
C14 C13 C12 122.2(3)
O3 C13 C12 111.7(2)
C13 C14 C15 123.2(3)
O2 C15 C14 119.0(3)
O2 C15 C10 120.5(2)
C14 C15 C10 120.5(3)
C13 O3 C16 116.3(2)

loop_
_geom_bond_atom_site_label_1
_geom_bond_atom_site_label_2
_geom_bond_distance
Br1 C2 1.923(3)
C1 C2 1.310(4)
C2 C3 1.500(4)
C3 C4 1.526(4)
C4 C8 1.506(4)
C4 C5 1.540(4)
C4 C10 1.597(4)
C5 C6 1.534(4)
C6 C7 1.513(4)
C6 C11 1.564(4)
C7 C8 1.320(4)
C9 C10 1.526(4)
C10 C15 1.526(4)
C10 C11 1.548(4)
C11 C12 1.503(4)
C12 O1 1.210(3)
C12 C13 1.488(4)
C13 C14 1.346(4)
C13 O3 1.347(3)
C14 C15 1.462(4)
C15 O2 1.225(3)
C16 O3 1.445(3)

loop_
_geom_torsion_atom_site_label_1
_geom_torsion_atom_site_label_2
_geom_torsion_atom_site_label_3
_geom_torsion_atom_site_label_4
_geom_torsion
C1 C2 C3 C4 102.8(3)
Br1 C2 C3 C4 -78.8(3)
C2 C3 C4 C8 -46.0(3)
C2 C3 C4 C5 73.5(3)
C2 C3 C4 C10 -168.0(2)
C8 C4 C5 C6 -49.8(2)
C3 C4 C5 C6 -178.0(3)
C10 C4 C5 C6 56.8(2)
C4 C5 C6 C7 49.6(2)
C4 C5 C6 C11 -59.6(2)
C5 C6 C7 C8 -32.4(3)
C11 C6 C7 C8 70.4(3)
C6 C7 C8 C4 -0.8(3)
C3 C4 C8 C7 163.2(3)
C5 C4 C8 C7 33.5(3)
C10 C4 C8 C7 -70.0(3)
C8 C4 C10 C15 -51.7(3)
C3 C4 C10 C15 77.1(3)
C5 C4 C10 C15 -154.1(2)
C8 C4 C10 C9 -170.5(2)
C3 C4 C10 C9 -41.8(3)
C5 C4 C10 C9 87.0(3)
C8 C4 C10 C11 70.1(3)
C3 C4 C10 C11 -161.1(2)
C5 C4 C10 C11 -32.4(3)
C15 C10 C11 C12 -13.0(4)
C9 C10 C11 C12 107.9(3)
C4 C10 C11 C12 -130.8(3)
C15 C10 C11 C6 113.0(3)
C9 C10 C11 C6 -126.0(2)
C4 C10 C11 C6 -4.7(3)
C7 C6 C11 C12 67.4(3)
C5 C6 C11 C12 170.6(2)
C7 C6 C11 C10 -63.0(3)
C5 C6 C11 C10 40.3(3)
C10 C11 C12 O1 -173.3(3)
C6 C11 C12 O1 64.7(4)
C10 C11 C12 C13 7.1(4)
C6 C11 C12 C13 -114.8(3)
O1 C12 C13 C14 -178.0(3)
C11 C12 C13 C14 1.6(4)
O1 C12 C13 O3 1.8(4)
C11 C12 C13 O3 -178.6(2)
O3 C13 C14 C15 176.7(3)
C12 C13 C14 C15 -3.5(5)
C13 C14 C15 O2 179.0(3)
C13 C14 C15 C10 -3.5(4)
C9 C10 C15 O2 65.8(3)
C11 C10 C15 O2 -171.1(3)
C4 C10 C15 O2 -57.4(3)
C9 C10 C15 C14 -111.7(3)
C11 C10 C15 C14 11.4(4)
C4 C10 C15 C14 125.1(3)
C14 C13 O3 C16 -3.5(4)
C12 C13 O3 C16 176.7(2)
